data_7208148
loop_
_publ_author_name
'Borozdina, Yulia B.'
'Kamm, Valentin'
'Laquai, Fr\'ed\'eric'
'Baumgarten, Martin'

_publ_section_title
;
 Tuning the sensitivity of fluorophore--nitroxide radicals
;
_journal_issue 26
_journal_name_full 'Journal of Materials Chemistry'
_journal_page_first 13260
_journal_paper_doi 10.1039/c2jm31390a
_journal_volume 22
_journal_year 2012
_chemical_formula_moiety 'C26 H23 N4 O2'
_chemical_formula_sum 'C26 H23 N4 O2'
_chemical_formula_weight 423.49
_space_group_IT_number 14
_symmetry_cell_setting monoclinic
_symmetry_space_group_name_Hall '-P 2yab'
_symmetry_space_group_name_H-M 'P 1 21/a 1'
_atom_sites_solution_hydrogens geom
_atom_sites_solution_primary direct
_audit_creation_date 09-07-09
_audit_creation_method CRYSTALS_ver_12.84
_cell_angle_alpha 90
_cell_angle_beta 109.8210(16)
_cell_angle_gamma 90
_cell_formula_units_Z 4
_cell_length_a 7.4598(2)
_cell_length_b 29.3972(9)
_cell_length_c 10.0132(3)
_cell_measurement_reflns_used 0
_cell_measurement_temperature 120
_cell_measurement_theta_max 0
_cell_measurement_theta_min 0
_cell_volume 2065.78(11)
_computing_cell_refinement 'DENZO/SCALEPACK (Otwinowski & Minor, 1997)'
_computing_data_collection 'COLLECT (Nonius, 1997-2001).'
_computing_data_reduction 'DENZO/SCALEPACK (Otwinowski & Minor, 1997)'
_computing_molecular_graphics 'CAMERON (Watkin et al., 1996)'
_computing_publication_material 'CRYSTALS (Betteridge et al., 2003)'
_computing_structure_refinement 'CRYSTALS (Betteridge et al., 2003)'
_computing_structure_solution 'SHELXS 86 (Sheldrick, 1986)'
_diffrn_ambient_temperature 120
_diffrn_measured_fraction_theta_full 0.961
_diffrn_measured_fraction_theta_max 0.957
_diffrn_measurement_device_type 'Nonius KappaCCD'
_diffrn_measurement_method '\f & \w scans'
_diffrn_radiation_monochromator graphite
_diffrn_radiation_type 'Mo K\a'
_diffrn_radiation_wavelength 0.71073
_diffrn_reflns_av_R_equivalents 0.052
_diffrn_reflns_limit_h_max 10
_diffrn_reflns_limit_h_min -10
_diffrn_reflns_limit_k_max 41
_diffrn_reflns_limit_k_min -41
_diffrn_reflns_limit_l_max 14
_diffrn_reflns_limit_l_min -8
_diffrn_reflns_number 16040
_diffrn_reflns_theta_full 27.621
_diffrn_reflns_theta_max 30.023
_diffrn_reflns_theta_min 2.984
_diffrn_standards_number 0
_exptl_absorpt_coefficient_mu 0.088
_exptl_absorpt_correction_T_max 0.99
_exptl_absorpt_correction_T_min 0.73
_exptl_absorpt_correction_type multi-scan
_exptl_absorpt_process_details 'SORTAV (Blessing)'
_exptl_crystal_colour darkred
_exptl_crystal_density_diffrn 1.362
_exptl_crystal_description prism
_exptl_crystal_F_000 892
_exptl_crystal_size_max 0.44
_exptl_crystal_size_mid 0.27
_exptl_crystal_size_min 0.15
_refine_diff_density_max 0.54
_refine_diff_density_min -0.23
_refine_ls_extinction_method None
_refine_ls_goodness_of_fit_ref 1.0804
_refine_ls_hydrogen_treatment constr
_refine_ls_matrix_type full
_refine_ls_number_parameters 289
_refine_ls_number_reflns 4027
_refine_ls_number_restraints 0
_refine_ls_R_factor_all 0.0651
_refine_ls_R_factor_gt 0.0447
_refine_ls_shift/su_max 0.005256
_refine_ls_structure_factor_coef F
_refine_ls_weighting_details
;
Method, part 1, Chebychev polynomial, (Watkin, 1994, Prince, 1982)
[weight] = 1.0/[A~0~*T~0~(x)+A~1~*T~1~(x) ... +A~n-1~]*T~n-1~(x)]
where A~i~ are the Chebychev coefficients listed below and x= Fcalc/Fmax
Method = Robust Weighting (Prince, 1982)
W = [weight] * [1-(deltaF/6*sigmaF)^2^]^2^
A~i~ are:
2.11 1.01 1.66
;
_refine_ls_weighting_scheme calc
_refine_ls_wR_factor_all 0.0589
_refine_ls_wR_factor_gt 0.0561
_refine_ls_wR_factor_ref 0.0561
_reflns_limit_h_max 9
_reflns_limit_h_min -10
_reflns_limit_k_max 41
_reflns_limit_k_min 0
_reflns_limit_l_max 14
_reflns_limit_l_min 0
_reflns_number_gt 4027
_reflns_number_total 5785
_reflns_threshold_expression I>3.0\s(I)
_cod_data_source_file c2jm31390a.txt
_cod_data_source_block baumyul1
_cod_depositor_comments
;
The following automatic conversions were performed:

'_symmetry_cell_setting' value 'Monoclinic' changed to 'monoclinic'
according to /home/saulius/struct/CIF-dictionaries/cif_core.dic
dictionary named 'cif_core.dic' version 2.4.1 from 2010-06-29.

Automatic conversion script
Id: cif_fix_values 1891 2012-01-12 08:04:46Z andrius 
;
_cod_original_sg_symbol_H-M 'P 1 21/a 1 '
_cod_database_code 7208148

loop_
_symmetry_equiv_pos_as_xyz
x,y,z
-x,-y,-z
-x+1/2,y+1/2,-z
x+1/2,-y+1/2,z

loop_
_atom_site_label
_atom_site_type_symbol
_atom_site_fract_x
_atom_site_fract_y
_atom_site_fract_z
_atom_site_U_iso_or_equiv
_atom_site_occupancy
_atom_site_adp_type
_atom_site_refinement_flags_posn
O1 O 0.28060(14) 0.03921(3) 0.57877(9) 0.0246 1.0000 Uani .
N3 N 0.26860(14) 0.00934(3) 0.66915(10) 0.0182 1.0000 Uani .
O2 O 0.21731(15) -0.02482(3) 0.98210(10) 0.0265 1.0000 Uani .
N4 N 0.23887(14) -0.02096(3) 0.86125(10) 0.0188 1.0000 Uani .
C14 C 0.07780(16) 0.20634(4) 0.71705(12) 0.0176 1.0000 Uani .
C16 C -0.01750(17) 0.27878(4) 0.58746(13) 0.0195 1.0000 Uani .
N1 N 0.17007(14) 0.13614(3) 0.85797(10) 0.0187 1.0000 Uani .
C13 C -0.03522(17) 0.18275(4) 0.59097(12) 0.0202 1.0000 Uani .
C15 C 0.08579(16) 0.25488(4) 0.71424(12) 0.0180 1.0000 Uani .
C4 C 0.19217(17) 0.27950(4) 0.83727(13) 0.0203 1.0000 Uani .
N2 N 0.11121(15) 0.11752(4) 0.96160(11) 0.0207 1.0000 Uani .
C21 C 0.32959(16) -0.03915(4) 0.66433(12) 0.0180 1.0000 Uani .
C11 C -0.12468(17) 0.25450(4) 0.46349(13) 0.0214 1.0000 Uani .
C1 C 0.17745(16) 0.18448(4) 0.84594(12) 0.0188 1.0000 Uani .
C20 C 0.23030(16) 0.01819(4) 0.78832(12) 0.0173 1.0000 Uani .
C24 C 0.24999(16) -0.06159(4) 0.77394(12) 0.0181 1.0000 Uani .
C10 C -0.2228(2) 0.27879(5) 0.33952(14) 0.0272 1.0000 Uani .
C23 C 0.54752(17) -0.03829(5) 0.71279(14) 0.0228 1.0000 Uani .
C2 C 0.28122(18) 0.20885(5) 0.96656(13) 0.0231 1.0000 Uani .
C8 C -0.1186(2) 0.35006(5) 0.46006(16) 0.0291 1.0000 Uani .
C7 C -0.01387(18) 0.32728(4) 0.58525(15) 0.0235 1.0000 Uani .
C19 C 0.12260(17) 0.07303(4) 0.94600(12) 0.0199 1.0000 Uani .
C6 C 0.09915(19) 0.35097(4) 0.71083(15) 0.0266 1.0000 Uani .
C17 C 0.21793(16) 0.10399(4) 0.77926(12) 0.0189 1.0000 Uani .
C22 C 0.24439(19) -0.05767(4) 0.51401(13) 0.0243 1.0000 Uani .
C5 C 0.19764(19) 0.32833(4) 0.82996(15) 0.0254 1.0000 Uani .
C3 C 0.28924(18) 0.25585(5) 0.96242(14) 0.0242 1.0000 Uani .
C25 C 0.04605(18) -0.07956(5) 0.70991(14) 0.0247 1.0000 Uani .
C26 C 0.37748(19) -0.09768(5) 0.86745(14) 0.0256 1.0000 Uani .
C12 C -0.13058(18) 0.20588(5) 0.47010(13) 0.0227 1.0000 Uani .
C18 C 0.19085(16) 0.06228(4) 0.83366(12) 0.0178 1.0000 Uani .
C9 C -0.2193(2) 0.32601(5) 0.33810(16) 0.0314 1.0000 Uani .
H131 H -0.0437 0.1505 0.5921 0.0272 1.0000 Uiso R
H101 H -0.2928 0.2627 0.2559 0.0363 1.0000 Uiso R
H231 H 0.5938 -0.0683 0.7117 0.0303 1.0000 Uiso R
H232 H 0.5971 -0.0263 0.8063 0.0303 1.0000 Uiso R
H233 H 0.5867 -0.0197 0.6502 0.0303 1.0000 Uiso R
H21 H 0.3463 0.1931 1.0522 0.0308 1.0000 Uiso R
H81 H -0.1204 0.3824 0.4586 0.0369 1.0000 Uiso R
H191 H 0.0895 0.0510 1.0031 0.0264 1.0000 Uiso R
H61 H 0.1034 0.3833 0.7098 0.0339 1.0000 Uiso R
H171 H 0.2614 0.1090 0.7016 0.0256 1.0000 Uiso R
H221 H 0.2836 -0.0883 0.5120 0.0316 1.0000 Uiso R
H222 H 0.1093 -0.0564 0.4848 0.0316 1.0000 Uiso R
H223 H 0.2872 -0.0399 0.4515 0.0316 1.0000 Uiso R
H51 H 0.2732 0.3449 0.9110 0.0329 1.0000 Uiso R
H31 H 0.3621 0.2722 1.0448 0.0320 1.0000 Uiso R
H251 H 0.0448 -0.1055 0.6532 0.0329 1.0000 Uiso R
H252 H -0.0006 -0.0877 0.7839 0.0329 1.0000 Uiso R
H253 H -0.0327 -0.0566 0.6527 0.0329 1.0000 Uiso R
H261 H 0.3838 -0.1233 0.8113 0.0341 1.0000 Uiso R
H262 H 0.3267 -0.1067 0.9385 0.0341 1.0000 Uiso R
H263 H 0.5017 -0.0856 0.9113 0.0341 1.0000 Uiso R
H121 H -0.2029 0.1895 0.3876 0.0311 1.0000 Uiso R
H91 H -0.2861 0.3419 0.2532 0.0406 1.0000 Uiso R

loop_
_atom_site_aniso_label
_atom_site_aniso_U_11
_atom_site_aniso_U_22
_atom_site_aniso_U_33
_atom_site_aniso_U_23
_atom_site_aniso_U_13
_atom_site_aniso_U_12
O1 0.0359(5) 0.0196(4) 0.0218(4) 0.0062(3) 0.0144(4) 0.0029(4)
N3 0.0221(5) 0.0159(4) 0.0174(4) 0.0015(3) 0.0079(4) 0.0005(3)
O2 0.0390(5) 0.0250(5) 0.0206(4) 0.0012(3) 0.0169(4) -0.0028(4)
N4 0.0225(5) 0.0171(5) 0.0179(4) 0.0010(3) 0.0083(4) -0.0019(3)
C14 0.0184(5) 0.0160(5) 0.0210(5) -0.0008(4) 0.0102(4) -0.0003(4)
C16 0.0205(5) 0.0165(5) 0.0260(6) 0.0016(4) 0.0139(4) 0.0013(4)
N1 0.0198(4) 0.0181(5) 0.0196(4) 0.0012(3) 0.0086(4) 0.0011(4)
C13 0.0217(5) 0.0170(5) 0.0221(5) -0.0018(4) 0.0077(4) -0.0015(4)
C15 0.0177(5) 0.0160(5) 0.0232(5) -0.0013(4) 0.0108(4) 0.0001(4)
C4 0.0203(5) 0.0164(5) 0.0279(6) -0.0042(4) 0.0131(5) -0.0019(4)
N2 0.0230(5) 0.0217(5) 0.0197(4) 0.0020(4) 0.0101(4) 0.0021(4)
C21 0.0208(5) 0.0160(5) 0.0174(5) 0.0007(4) 0.0069(4) 0.0016(4)
C11 0.0226(5) 0.0201(6) 0.0240(6) 0.0031(4) 0.0113(5) 0.0024(4)
C1 0.0196(5) 0.0166(5) 0.0221(5) -0.0007(4) 0.0095(4) 0.0006(4)
C20 0.0190(5) 0.0159(5) 0.0172(5) 0.0010(4) 0.0063(4) -0.0014(4)
C24 0.0207(5) 0.0154(5) 0.0187(5) -0.0003(4) 0.0073(4) -0.0017(4)
C10 0.0292(6) 0.0292(7) 0.0249(6) 0.0054(5) 0.0114(5) 0.0056(5)
C23 0.0205(5) 0.0231(6) 0.0265(6) 0.0003(4) 0.0101(4) -0.0004(4)
C2 0.0227(5) 0.0233(6) 0.0222(5) -0.0026(4) 0.0064(4) 0.0013(4)
C8 0.0320(6) 0.0210(6) 0.0424(7) 0.0102(5) 0.0232(6) 0.0067(5)
C7 0.0248(6) 0.0169(5) 0.0361(7) 0.0032(4) 0.0197(5) 0.0020(4)
C19 0.0206(5) 0.0218(6) 0.0191(5) 0.0018(4) 0.0091(4) 0.0002(4)
C6 0.0285(6) 0.0163(5) 0.0434(7) -0.0037(5) 0.0230(6) -0.0024(5)
C17 0.0203(5) 0.0178(5) 0.0202(5) 0.0001(4) 0.0089(4) 0.0011(4)
C22 0.0296(6) 0.0234(6) 0.0198(5) -0.0028(4) 0.0082(5) -0.0019(5)
C5 0.0260(6) 0.0182(6) 0.0388(7) -0.0091(5) 0.0199(5) -0.0044(4)
C3 0.0238(5) 0.0245(6) 0.0248(6) -0.0065(4) 0.0088(5) -0.0015(4)
C25 0.0227(5) 0.0243(6) 0.0274(6) -0.0015(5) 0.0089(5) -0.0055(4)
C26 0.0285(6) 0.0216(6) 0.0266(6) 0.0065(4) 0.0092(5) 0.0025(5)
C12 0.0236(5) 0.0225(6) 0.0218(5) -0.0007(4) 0.0075(4) -0.0002(4)
C18 0.0174(5) 0.0186(5) 0.0176(5) 0.0005(4) 0.0063(4) 0.0002(4)
C9 0.0343(7) 0.0312(7) 0.0342(7) 0.0130(5) 0.0187(6) 0.0104(5)

loop_
_atom_type_symbol
_atom_type_scat_dispersion_real
_atom_type_scat_dispersion_imag
_atom_type_scat_Cromer_Mann_a1
_atom_type_scat_Cromer_Mann_b1
_atom_type_scat_Cromer_Mann_a2
_atom_type_scat_Cromer_Mann_b2
_atom_type_scat_Cromer_Mann_a3
_atom_type_scat_Cromer_Mann_b3
_atom_type_scat_Cromer_Mann_a4
_atom_type_scat_Cromer_Mann_b4
_atom_type_scat_Cromer_Mann_c
_atom_type_scat_source
C 0.0033 0.0016 2.3100 20.8439 1.0200 10.2075 1.5886 0.5687 0.8650 51.6512 0.2156 'International Tables Vol C 4.2.6.8 and 6.1.1.4'
H 0.0000 0.0000 0.4930 10.5109 0.3229 26.1257 0.1402 3.1424 0.0408 57.7998 0.0030 'International Tables Vol C 4.2.6.8 and 6.1.1.4'
O 0.0106 0.0060 3.0485 13.2771 2.2868 5.7011 1.5463 0.3239 0.8670 32.9089 0.2508 'International Tables Vol C 4.2.6.8 and 6.1.1.4'
N 0.0061 0.0033 12.2126 0.0057 3.1322 9.8933 2.0125 28.9975 1.1663 0.5826 -11.5290 'International Tables Vol C 4.2.6.8 and 6.1.1.4'

loop_
_geom_angle_atom_site_label_1
_geom_angle_atom_site_label_2
_geom_angle_atom_site_label_3
_geom_angle
_geom_angle_publ_flag
O1 N3 C21 122.10(9) yes
O1 N3 C20 125.41(10) yes
C21 N3 C20 111.74(9) yes
O2 N4 C20 126.02(10) yes
O2 N4 C24 122.07(9) yes
C20 N4 C24 111.40(9) yes
C13 C14 C15 118.73(10) yes
C13 C14 C1 123.77(11) yes
C15 C14 C1 117.47(10) yes
C15 C16 C11 120.29(11) yes
C15 C16 C7 119.92(11) yes
C11 C16 C7 119.80(11) yes
N2 N1 C1 119.49(10) yes
N2 N1 C17 112.18(10) yes
C1 N1 C17 128.32(10) yes
C14 C13 C12 120.99(12) yes
C14 C13 H131 119.5 no
C12 C13 H131 119.5 no
C14 C15 C16 119.72(10) yes
C14 C15 C4 120.51(11) yes
C16 C15 C4 119.75(11) yes
C15 C4 C5 118.86(12) yes
C15 C4 C3 119.43(11) yes
C5 C4 C3 121.72(12) yes
N1 N2 C19 104.79(9) yes
N3 C21 C24 100.77(8) yes
N3 C21 C23 105.95(10) yes
C24 C21 C23 113.61(9) yes
N3 C21 C22 109.97(9) yes
C24 C21 C22 114.43(10) yes
C23 C21 C22 111.21(10) yes
C16 C11 C10 119.18(12) yes
C16 C11 C12 118.57(11) yes
C10 C11 C12 122.25(12) yes
N1 C1 C14 120.52(10) yes
N1 C1 C2 117.69(10) yes
C14 C1 C2 121.76(11) yes
N4 C20 N3 109.22(10) yes
N4 C20 C18 125.05(10) yes
N3 C20 C18 125.71(10) yes
C21 C24 N4 100.55(9) yes
C21 C24 C25 114.37(10) yes
N4 C24 C25 106.00(9) yes
C21 C24 C26 114.91(10) yes
N4 C24 C26 110.13(10) yes
C25 C24 C26 110.06(10) yes
C11 C10 C9 120.77(13) yes
C11 C10 H101 119.5 no
C9 C10 H101 119.8 no
C21 C23 H231 109.4 no
C21 C23 H232 109.6 no
H231 C23 H232 109.5 no
C21 C23 H233 109.4 no
H231 C23 H233 109.5 no
H232 C23 H233 109.5 no
C1 C2 C3 120.31(12) yes
C1 C2 H21 119.7 no
C3 C2 H21 120.0 no
C7 C8 C9 120.91(13) yes
C7 C8 H81 119.5 no
C9 C8 H81 119.6 no
C16 C7 C8 118.91(13) yes
C16 C7 C6 118.71(12) yes
C8 C7 C6 122.37(12) yes
N2 C19 C18 111.61(10) yes
N2 C19 H191 124.2 no
C18 C19 H191 124.2 no
C7 C6 C5 121.25(12) yes
C7 C6 H61 119.2 no
C5 C6 H61 119.6 no
N1 C17 C18 106.67(10) yes
N1 C17 H171 126.7 no
C18 C17 H171 126.6 no
C21 C22 H221 109.4 no
C21 C22 H222 109.5 no
H221 C22 H222 109.5 no
C21 C22 H223 109.5 no
H221 C22 H223 109.5 no
H222 C22 H223 109.5 no
C4 C5 C6 121.47(12) yes
C4 C5 H51 119.1 no
C6 C5 H51 119.4 no
C4 C3 C2 120.51(11) yes
C4 C3 H31 119.7 no
C2 C3 H31 119.8 no
C24 C25 H251 109.6 no
C24 C25 H252 109.6 no
H251 C25 H252 109.5 no
C24 C25 H253 109.3 no
H251 C25 H253 109.5 no
H252 C25 H253 109.5 no
C24 C26 H261 109.6 no
C24 C26 H262 109.4 no
H261 C26 H262 109.5 no
C24 C26 H263 109.4 no
H261 C26 H263 109.5 no
H262 C26 H263 109.5 no
C11 C12 C13 121.68(12) yes
C11 C12 H121 118.9 no
C13 C12 H121 119.4 no
C20 C18 C19 128.21(11) yes
C20 C18 C17 127.02(11) yes
C19 C18 C17 104.74(10) yes
C8 C9 C10 120.38(13) yes
C8 C9 H91 119.9 no
C10 C9 H91 119.7 no

loop_
_geom_bond_atom_site_label_1
_geom_bond_atom_site_label_2
_geom_bond_distance
_geom_bond_publ_flag
O1 N3 1.2857(13) yes
N3 C21 1.5021(15) yes
N3 C20 1.3433(15) yes
O2 N4 1.2786(13) yes
N4 C20 1.3531(14) yes
N4 C24 1.4989(15) yes
C14 C13 1.4364(16) yes
C14 C15 1.4290(16) yes
C14 C1 1.4072(16) yes
C16 C15 1.4268(16) yes
C16 C11 1.4201(17) yes
C16 C7 1.4262(16) yes
N1 N2 1.3704(14) yes
N1 C1 1.4290(15) yes
N1 C17 1.3537(15) yes
C13 C12 1.3599(17) yes
C13 H131 0.950 no
C15 C4 1.4171(16) yes
C4 C5 1.4386(17) yes
C4 C3 1.4010(18) yes
N2 C19 1.3236(16) yes
C21 C24 1.5602(16) yes
C21 C23 1.5310(16) yes
C21 C22 1.5222(16) yes
C11 C10 1.4036(17) yes
C11 C12 1.4321(18) yes
C1 C2 1.3917(17) yes
C20 C18 1.4364(16) yes
C24 C25 1.5308(17) yes
C24 C26 1.5175(17) yes
C10 C9 1.389(2) yes
C10 H101 0.950 no
C23 H231 0.950 no
C23 H232 0.950 no
C23 H233 0.950 no
C2 C3 1.3842(19) yes
C2 H21 0.950 no
C8 C7 1.4022(19) yes
C8 C9 1.390(2) yes
C8 H81 0.950 no
C7 C6 1.4346(19) yes
C19 C18 1.4187(16) yes
C19 H191 0.950 no
C6 C5 1.346(2) yes
C6 H61 0.950 no
C17 C18 1.3839(16) yes
C17 H171 0.950 no
C22 H221 0.950 no
C22 H222 0.950 no
C22 H223 0.950 no
C5 H51 0.950 no
C3 H31 0.950 no
C25 H251 0.950 no
C25 H252 0.950 no
C25 H253 0.950 no
C26 H261 0.950 no
C26 H262 0.950 no
C26 H263 0.950 no
C12 H121 0.950 no
C9 H91 0.950 no
